data_4024490
loop_
_publ_author_name
'Megumi Mori'
'Toshifumi Okawa'
'Noriko Iizuna'
'Kana Nakayama'
'Juha M. Lintuluoto'
'Jun-ichiro Setsune'

_publ_section_title
;
Dynamic Figure Eight Loop Structure
ofmeso-Tetraaryl[32]octaphyrins(1.0.1.0.1.0.1.0)
;
_journal_name_full 'Journal of Organic Chemistry'
_journal_page_first 3579
_journal_page_last 3582
_journal_paper_doi 10.1021/jo9001189
_journal_volume 74
_journal_year 2009
_chemical_formula_sum 'C100 H120 N8'
_chemical_formula_weight 1434.04
_chemical_name_systematic
; 
 octaisobutyloctamethyltetraphenyl[32]octaphyrin(1.0.1.0.1.0.1.0)
;
_space_group_IT_number 14
_symmetry_cell_setting monoclinic
_symmetry_space_group_name_Hall '-P 2ybc'
_symmetry_space_group_name_H-M 'P 1 21/c 1'
_atom_sites_solution_hydrogens geom
_atom_sites_solution_primary direct
_atom_sites_solution_secondary difmap
_audit_creation_method SHELXL-97
_cell_angle_alpha 90.00
_cell_angle_beta 105.2820(10)
_cell_angle_gamma 90.00
_cell_formula_units_Z 4
_cell_length_a 25.9786(18)
_cell_length_b 16.6372(12)
_cell_length_c 20.7138(14)
_cell_measurement_reflns_used 8149
_cell_measurement_temperature 193(2)
_cell_measurement_theta_max 24.953
_cell_measurement_theta_min 2.248
_cell_volume 8636.2(10)
_computing_cell_refinement 'Bruker SAINT+ ver.6.45'
_computing_data_collection 'Bruker SAINT+ ver.6.45'
_computing_data_reduction 'Bruker SAINT+ ver.6.45'
_computing_molecular_graphics 'Bruker XSHELL ver. 4.02'
_computing_publication_material 'Bruker SHELXTL ver.6.14'
_computing_structure_refinement 'SHELXL-97 (Sheldrick, 1997)'
_computing_structure_solution 'SHELXS-97 (Sheldrick, 1990)'
_diffrn_ambient_temperature 193(2)
_diffrn_measured_fraction_theta_full 0.997
_diffrn_measured_fraction_theta_max 0.997
_diffrn_measurement_device_type 'CCD area detector'
_diffrn_measurement_method 'phi and omega scans'
_diffrn_radiation_monochromator graphite
_diffrn_radiation_source 'fine-focus sealed tube'
_diffrn_radiation_type MoK\a
_diffrn_radiation_wavelength 0.71073
_diffrn_reflns_av_R_equivalents 0.0450
_diffrn_reflns_av_sigmaI/netI 0.0583
_diffrn_reflns_limit_h_max 31
_diffrn_reflns_limit_h_min -30
_diffrn_reflns_limit_k_max 13
_diffrn_reflns_limit_k_min -19
_diffrn_reflns_limit_l_max 24
_diffrn_reflns_limit_l_min -22
_diffrn_reflns_number 44038
_diffrn_reflns_theta_full 25.25
_diffrn_reflns_theta_max 25.25
_diffrn_reflns_theta_min 1.63
_exptl_absorpt_coefficient_mu 0.064
_exptl_absorpt_correction_type empirical
_exptl_absorpt_process_details 'program SADABS ver. 2.03(Sheldrick)'
_exptl_crystal_colour black
_exptl_crystal_density_diffrn 1.103
_exptl_crystal_density_method 'not measured'
_exptl_crystal_description prism
_exptl_crystal_F_000 3104
_exptl_crystal_size_max 0.4
_exptl_crystal_size_mid 0.2
_exptl_crystal_size_min 0.1
_refine_diff_density_max 0.285
_refine_diff_density_min -0.246
_refine_diff_density_rms 0.047
_refine_ls_extinction_method none
_refine_ls_goodness_of_fit_ref 1.049
_refine_ls_hydrogen_treatment constr
_refine_ls_matrix_type full
_refine_ls_number_parameters 997
_refine_ls_number_reflns 15589
_refine_ls_number_restraints 0
_refine_ls_restrained_S_all 1.049
_refine_ls_R_factor_all 0.1230
_refine_ls_R_factor_gt 0.0582
_refine_ls_shift/su_max 0.001
_refine_ls_shift/su_mean 0.000
_refine_ls_structure_factor_coef Fsqd
_refine_ls_weighting_details 'calc w=1/[\s^2^(Fo^2^)+(0.0703P)^2^+3.0184P] where P=(Fo^2^+2Fc^2^)/3'
_refine_ls_weighting_scheme calc
_refine_ls_wR_factor_gt 0.1339
_refine_ls_wR_factor_ref 0.1640
_reflns_number_gt 9448
_reflns_number_total 15589
_reflns_threshold_expression >2sigma(I)
_cod_data_source_file jo9001189_si_002.cif
_cod_data_source_block 1e
_cod_original_sg_symbol_H-M P2(1)/c
_cod_database_code 4024490

loop_
_symmetry_equiv_pos_as_xyz
'x, y, z'
'-x, y+1/2, -z+1/2'
'-x, -y, -z'
'x, -y-1/2, z-1/2'

loop_
_atom_site_label
_atom_site_type_symbol
_atom_site_fract_x
_atom_site_fract_y
_atom_site_fract_z
_atom_site_U_iso_or_equiv
_atom_site_adp_type
_atom_site_occupancy
_atom_site_symmetry_multiplicity
_atom_site_calc_flag
_atom_site_refinement_flags
_atom_site_disorder_assembly
_atom_site_disorder_group
C1 C 0.15526(9) 0.57955(15) 0.01765(10) 0.0268(5) Uani 1 1 d . . .
C2 C 0.13448(9) 0.56167(15) -0.05154(11) 0.0291(6) Uani 1 1 d . . .
C3 C 0.17577(9) 0.52580(15) -0.07346(10) 0.0280(6) Uani 1 1 d . . .
C4 C 0.22141(9) 0.52363(15) -0.01808(10) 0.0260(5) Uani 1 1 d . . .
C5 C 0.27565(9) 0.49130(15) -0.00206(11) 0.0275(6) Uani 1 1 d . . .
C6 C 0.31667(9) 0.48525(15) -0.03728(11) 0.0301(6) Uani 1 1 d . . .
C7 C 0.36287(9) 0.46373(16) 0.01002(11) 0.0315(6) Uani 1 1 d . . .
C8 C 0.34879(9) 0.45464(15) 0.07284(11) 0.0294(6) Uani 1 1 d . . .
C9 C 0.37894(9) 0.43430(15) 0.13774(11) 0.0310(6) Uani 1 1 d . . .
C10 C 0.35577(9) 0.42042(15) 0.19190(11) 0.0300(6) Uani 1 1 d . . .
C11 C 0.37764(9) 0.40338(15) 0.26176(11) 0.0302(6) Uani 1 1 d . . .
C12 C 0.33517(9) 0.39506(15) 0.29054(11) 0.0299(6) Uani 1 1 d . . .
C13 C 0.28747(9) 0.40731(15) 0.23878(11) 0.0284(6) Uani 1 1 d . . .
C14 C 0.23202(9) 0.40537(15) 0.24104(11) 0.0285(6) Uani 1 1 d . . .
C15 C 0.18468(9) 0.39392(15) 0.18452(11) 0.0289(6) Uani 1 1 d . . .
C16 C 0.14208(9) 0.39798(15) 0.21063(11) 0.0304(6) Uani 1 1 d . . .
C17 C 0.16299(9) 0.41017(15) 0.28309(11) 0.0300(6) Uani 1 1 d . . .
C18 C 0.13626(9) 0.41735(15) 0.33243(11) 0.0306(6) Uani 1 1 d . . .
C19 C 0.16191(9) 0.43636(15) 0.40127(11) 0.0293(6) Uani 1 1 d . . .
C20 C 0.14356(9) 0.44565(16) 0.45931(11) 0.0326(6) Uani 1 1 d . . .
C21 C 0.18702(9) 0.47407(15) 0.51075(11) 0.0306(6) Uani 1 1 d . . .
C22 C 0.23075(9) 0.48130(15) 0.48328(10) 0.0277(6) Uani 1 1 d . . .
C23 C 0.28428(9) 0.51657(15) 0.50088(10) 0.0265(5) Uani 1 1 d . . .
C24 C 0.32748(9) 0.52333(15) 0.56217(11) 0.0280(5) Uani 1 1 d . . .
C25 C 0.36952(9) 0.55759(15) 0.54412(11) 0.0276(6) Uani 1 1 d . . .
C26 C 0.35183(9) 0.57129(15) 0.47179(10) 0.0271(6) Uani 1 1 d . . .
C27 C 0.37773(9) 0.60091(14) 0.42618(11) 0.0259(5) Uani 1 1 d . . .
C28 C 0.35282(9) 0.60801(15) 0.35546(11) 0.0272(6) Uani 1 1 d . . .
C29 C 0.37388(9) 0.62338(15) 0.30021(11) 0.0275(5) Uani 1 1 d . . .
C30 C 0.33103(9) 0.62223(14) 0.24247(11) 0.0264(5) Uani 1 1 d . . .
C31 C 0.28402(9) 0.60847(15) 0.26297(11) 0.0272(5) Uani 1 1 d . . .
C32 C 0.22835(9) 0.60923(14) 0.22462(10) 0.0252(5) Uani 1 1 d . . .
C33 C 0.18175(9) 0.62493(15) 0.24930(11) 0.0276(5) Uani 1 1 d . . .
C34 C 0.13899(9) 0.62884(15) 0.19409(11) 0.0281(6) Uani 1 1 d . . .
C35 C 0.15941(9) 0.61285(15) 0.13645(11) 0.0281(6) Uani 1 1 d . . .
C36 C 0.13186(9) 0.60857(15) 0.06843(11) 0.0268(5) Uani 1 1 d . . .
C37 C 0.07894(9) 0.57684(18) -0.09516(11) 0.0395(7) Uani 1 1 d . . .
H37A H 0.0778 0.5648 -0.1418 0.059 Uiso 1 1 calc R . .
H37B H 0.0694 0.6333 -0.0913 0.059 Uiso 1 1 calc R . .
H37C H 0.0535 0.5423 -0.0807 0.059 Uiso 1 1 calc R . .
C38 C 0.17084(10) 0.48752(16) -0.14089(11) 0.0341(6) Uani 1 1 d . . .
H38A H 0.2002 0.5073 -0.1589 0.041 Uiso 1 1 calc R . .
H38B H 0.1368 0.5048 -0.1720 0.041 Uiso 1 1 calc R . .
C39 C 0.17256(11) 0.39588(18) -0.13876(13) 0.0446(7) Uani 1 1 d . . .
H39 H 0.2060 0.3796 -0.1049 0.054 Uiso 1 1 calc . . .
C40 C 0.17480(14) 0.3613(2) -0.20595(16) 0.0723(10) Uani 1 1 d . . .
H40A H 0.1426 0.3768 -0.2403 0.108 Uiso 1 1 calc R . .
H40B H 0.1769 0.3025 -0.2029 0.108 Uiso 1 1 calc R . .
H40C H 0.2063 0.3821 -0.2179 0.108 Uiso 1 1 calc R . .
C41 C 0.12582(13) 0.3614(2) -0.11677(17) 0.0660(9) Uani 1 1 d . . .
H41A H 0.1259 0.3831 -0.0728 0.099 Uiso 1 1 calc R . .
H41B H 0.1289 0.3027 -0.1140 0.099 Uiso 1 1 calc R . .
H41C H 0.0924 0.3761 -0.1493 0.099 Uiso 1 1 calc R . .
C42 C 0.31023(10) 0.50275(16) -0.11052(11) 0.0330(6) Uani 1 1 d . . .
H42A H 0.2823 0.4668 -0.1373 0.040 Uiso 1 1 calc R . .
H42B H 0.3441 0.4895 -0.1215 0.040 Uiso 1 1 calc R . .
C43 C 0.29533(10) 0.58953(16) -0.13163(12) 0.0352(6) Uani 1 1 d . . .
H43 H 0.2626 0.6038 -0.1173 0.042 Uiso 1 1 calc . . .
C44 C 0.28225(11) 0.59709(19) -0.20787(12) 0.0486(8) Uani 1 1 d . . .
H44A H 0.3137 0.5823 -0.2231 0.073 Uiso 1 1 calc R . .
H44B H 0.2721 0.6527 -0.2210 0.073 Uiso 1 1 calc R . .
H44C H 0.2526 0.5611 -0.2284 0.073 Uiso 1 1 calc R . .
C45 C 0.33928(11) 0.64742(18) -0.09830(13) 0.0474(7) Uani 1 1 d . . .
H45A H 0.3475 0.6409 -0.0496 0.071 Uiso 1 1 calc R . .
H45B H 0.3275 0.7027 -0.1103 0.071 Uiso 1 1 calc R . .
H45C H 0.3713 0.6361 -0.1134 0.071 Uiso 1 1 calc R . .
C46 C 0.41614(10) 0.4504(2) -0.00367(13) 0.0460(7) Uani 1 1 d . . .
H46A H 0.4121 0.4520 -0.0521 0.069 Uiso 1 1 calc R . .
H46B H 0.4302 0.3978 0.0139 0.069 Uiso 1 1 calc R . .
H46C H 0.4409 0.4926 0.0182 0.069 Uiso 1 1 calc R . .
C47 C 0.43571(9) 0.39637(18) 0.29972(12) 0.0414(7) Uani 1 1 d . . .
H47A H 0.4392 0.4026 0.3477 0.062 Uiso 1 1 calc R . .
H47B H 0.4563 0.4384 0.2847 0.062 Uiso 1 1 calc R . .
H47C H 0.4493 0.3435 0.2914 0.062 Uiso 1 1 calc R . .
C48 C 0.33721(9) 0.37054(16) 0.36082(11) 0.0323(6) Uani 1 1 d . . .
H48A H 0.3138 0.4065 0.3786 0.039 Uiso 1 1 calc R . .
H48B H 0.3741 0.3771 0.3892 0.039 Uiso 1 1 calc R . .
C49 C 0.31945(11) 0.28303(19) 0.36522(13) 0.0465(7) Uani 1 1 d . . .
H49 H 0.2865 0.2742 0.3280 0.056 Uiso 1 1 calc . . .
C50 C 0.30514(13) 0.2671(2) 0.43080(15) 0.0669(10) Uani 1 1 d . . .
H50A H 0.2966 0.2101 0.4336 0.100 Uiso 1 1 calc R . .
H50B H 0.2742 0.2998 0.4326 0.100 Uiso 1 1 calc R . .
H50C H 0.3355 0.2813 0.4684 0.100 Uiso 1 1 calc R . .
C51 C 0.36152(14) 0.22465(19) 0.35523(15) 0.0626(9) Uani 1 1 d . . .
H51A H 0.3943 0.2316 0.3912 0.094 Uiso 1 1 calc R . .
H51B H 0.3690 0.2351 0.3120 0.094 Uiso 1 1 calc R . .
H51C H 0.3485 0.1695 0.3560 0.094 Uiso 1 1 calc R . .
C52 C 0.18458(9) 0.37247(15) 0.11404(11) 0.0303(6) Uani 1 1 d . . .
H52A H 0.2059 0.4127 0.0971 0.036 Uiso 1 1 calc R . .
H52B H 0.1475 0.3750 0.0853 0.036 Uiso 1 1 calc R . .
C53 C 0.20731(10) 0.28840(17) 0.10829(12) 0.0394(7) Uani 1 1 d . . .
H53 H 0.2437 0.2853 0.1400 0.047 Uiso 1 1 calc . . .
C54 C 0.21279(15) 0.2738(2) 0.03783(15) 0.0694(10) Uani 1 1 d . . .
H54A H 0.2266 0.2194 0.0350 0.104 Uiso 1 1 calc R . .
H54B H 0.2375 0.3132 0.0275 0.104 Uiso 1 1 calc R . .
H54C H 0.1778 0.2792 0.0056 0.104 Uiso 1 1 calc R . .
C55 C 0.17301(13) 0.22406(18) 0.12747(16) 0.0599(9) Uani 1 1 d . . .
H55A H 0.1372 0.2257 0.0967 0.090 Uiso 1 1 calc R . .
H55B H 0.1706 0.2336 0.1733 0.090 Uiso 1 1 calc R . .
H55C H 0.1890 0.1712 0.1249 0.090 Uiso 1 1 calc R . .
C56 C 0.08459(10) 0.39209(19) 0.17055(12) 0.0451(7) Uani 1 1 d . . .
H56A H 0.0823 0.3994 0.1229 0.068 Uiso 1 1 calc R . .
H56B H 0.0636 0.4340 0.1852 0.068 Uiso 1 1 calc R . .
H56C H 0.0704 0.3391 0.1775 0.068 Uiso 1 1 calc R . .
C57 C 0.08935(10) 0.4276(2) 0.46874(13) 0.0502(8) Uani 1 1 d . . .
H57A H 0.0663 0.4749 0.4563 0.075 Uiso 1 1 calc R . .
H57B H 0.0927 0.4142 0.5157 0.075 Uiso 1 1 calc R . .
H57C H 0.0736 0.3821 0.4404 0.075 Uiso 1 1 calc R . .
C58 C 0.18195(10) 0.49875(16) 0.57861(11) 0.0344(6) Uani 1 1 d . . .
H58A H 0.2174 0.4942 0.6112 0.041 Uiso 1 1 calc R . .
H58B H 0.1576 0.4609 0.5927 0.041 Uiso 1 1 calc R . .
C59 C 0.16086(10) 0.58498(18) 0.58128(12) 0.0423(7) Uani 1 1 d . . .
H59 H 0.1339 0.5962 0.5379 0.051 Uiso 1 1 calc . . .
C60 C 0.20465(12) 0.64590(19) 0.59014(16) 0.0582(8) Uani 1 1 d . . .
H60A H 0.2294 0.6397 0.6346 0.087 Uiso 1 1 calc R . .
H60B H 0.1893 0.7001 0.5858 0.087 Uiso 1 1 calc R . .
H60C H 0.2239 0.6378 0.5558 0.087 Uiso 1 1 calc R . .
C61 C 0.13340(14) 0.5925(2) 0.63763(16) 0.0707(10) Uani 1 1 d . . .
H61A H 0.1584 0.5773 0.6802 0.106 Uiso 1 1 calc R . .
H61B H 0.1023 0.5568 0.6286 0.106 Uiso 1 1 calc R . .
H61C H 0.1218 0.6482 0.6403 0.106 Uiso 1 1 calc R . .
C62 C 0.32654(10) 0.49349(15) 0.63036(11) 0.0326(6) Uani 1 1 d . . .
H62A H 0.2984 0.5230 0.6448 0.039 Uiso 1 1 calc R . .
H62B H 0.3612 0.5067 0.6623 0.039 Uiso 1 1 calc R . .
C63 C 0.31654(10) 0.40355(17) 0.63471(12) 0.0399(7) Uani 1 1 d . . .
H63 H 0.2824 0.3902 0.6008 0.048 Uiso 1 1 calc . . .
C64 C 0.30986(14) 0.3833(2) 0.70357(14) 0.0652(10) Uani 1 1 d . . .
H64A H 0.3426 0.3973 0.7377 0.098 Uiso 1 1 calc R . .
H64B H 0.3029 0.3256 0.7060 0.098 Uiso 1 1 calc R . .
H64C H 0.2798 0.4138 0.7114 0.098 Uiso 1 1 calc R . .
C65 C 0.36052(14) 0.3542(2) 0.61904(18) 0.0714(10) Uani 1 1 d . . .
H65A H 0.3945 0.3664 0.6516 0.107 Uiso 1 1 calc R . .
H65B H 0.3632 0.3672 0.5739 0.107 Uiso 1 1 calc R . .
H65C H 0.3524 0.2969 0.6215 0.107 Uiso 1 1 calc R . .
C66 C 0.42309(9) 0.57810(17) 0.59040(11) 0.0357(6) Uani 1 1 d . . .
H66A H 0.4277 0.6366 0.5922 0.054 Uiso 1 1 calc R . .
H66B H 0.4514 0.5534 0.5737 0.054 Uiso 1 1 calc R . .
H66C H 0.4250 0.5576 0.6353 0.054 Uiso 1 1 calc R . .
C67 C 0.43110(9) 0.63608(17) 0.30012(12) 0.0372(6) Uani 1 1 d . . .
H67A H 0.4479 0.6737 0.3358 0.056 Uiso 1 1 calc R . .
H67B H 0.4326 0.6582 0.2568 0.056 Uiso 1 1 calc R . .
H67C H 0.4501 0.5846 0.3076 0.056 Uiso 1 1 calc R . .
C68 C 0.33487(9) 0.63569(15) 0.17224(10) 0.0274(5) Uani 1 1 d . . .
H68A H 0.3114 0.5965 0.1425 0.033 Uiso 1 1 calc R . .
H68B H 0.3719 0.6244 0.1707 0.033 Uiso 1 1 calc R . .
C69 C 0.31979(10) 0.72012(16) 0.14460(12) 0.0353(6) Uani 1 1 d . . .
H69 H 0.2822 0.7310 0.1458 0.042 Uiso 1 1 calc . . .
C70 C 0.32219(13) 0.7237(2) 0.07185(13) 0.0567(9) Uani 1 1 d . . .
H70A H 0.3119 0.7775 0.0538 0.085 Uiso 1 1 calc R . .
H70B H 0.2976 0.6838 0.0455 0.085 Uiso 1 1 calc R . .
H70C H 0.3586 0.7119 0.0695 0.085 Uiso 1 1 calc R . .
C71 C 0.35518(12) 0.78407(17) 0.18567(13) 0.0493(8) Uani 1 1 d . . .
H71A H 0.3532 0.7809 0.2322 0.074 Uiso 1 1 calc R . .
H71B H 0.3431 0.8372 0.1675 0.074 Uiso 1 1 calc R . .
H71C H 0.3921 0.7755 0.1839 0.074 Uiso 1 1 calc R . .
C72 C 0.18032(9) 0.63867(15) 0.32053(10) 0.0283(6) Uani 1 1 d . . .
H72A H 0.2036 0.5984 0.3493 0.034 Uiso 1 1 calc R . .
H72B H 0.1435 0.6294 0.3238 0.034 Uiso 1 1 calc R . .
C73 C 0.19798(10) 0.72262(16) 0.34772(12) 0.0357(6) Uani 1 1 d . . .
H73 H 0.2343 0.7330 0.3415 0.043 Uiso 1 1 calc . . .
C74 C 0.20172(14) 0.7269(2) 0.42217(13) 0.0650(10) Uani 1 1 d . . .
H74A H 0.2104 0.7820 0.4381 0.097 Uiso 1 1 calc R . .
H74B H 0.2297 0.6903 0.4465 0.097 Uiso 1 1 calc R . .
H74C H 0.1675 0.7112 0.4298 0.097 Uiso 1 1 calc R . .
C75 C 0.16042(12) 0.78681(18) 0.31007(14) 0.0506(8) Uani 1 1 d . . .
H75A H 0.1245 0.7772 0.3151 0.076 Uiso 1 1 calc R . .
H75B H 0.1596 0.7849 0.2625 0.076 Uiso 1 1 calc R . .
H75C H 0.1729 0.8398 0.3283 0.076 Uiso 1 1 calc R . .
C76 C 0.08236(9) 0.64428(18) 0.19514(12) 0.0404(7) Uani 1 1 d . . .
H76A H 0.0813 0.6598 0.2404 0.061 Uiso 1 1 calc R . .
H76B H 0.0612 0.5954 0.1818 0.061 Uiso 1 1 calc R . .
H76C H 0.0675 0.6878 0.1639 0.061 Uiso 1 1 calc R . .
C77 C 0.43831(9) 0.43286(16) 0.15238(11) 0.0326(6) Uani 1 1 d . . .
C78 C 0.46691(11) 0.36196(19) 0.15909(14) 0.0487(8) Uani 1 1 d . . .
H78 H 0.4486 0.3120 0.1526 0.058 Uiso 1 1 calc R . .
C79 C 0.52221(12) 0.3634(2) 0.17523(16) 0.0625(9) Uani 1 1 d . . .
H79 H 0.5415 0.3144 0.1791 0.075 Uiso 1 1 calc R . .
C80 C 0.54910(12) 0.4347(2) 0.18562(16) 0.0657(10) Uani 1 1 d . . .
H80 H 0.5870 0.4351 0.1978 0.079 Uiso 1 1 calc R . .
C81 C 0.52144(12) 0.5051(2) 0.17844(17) 0.0664(10) Uani 1 1 d . . .
H81 H 0.5400 0.5549 0.1852 0.080 Uiso 1 1 calc R . .
C82 C 0.46602(10) 0.50407(19) 0.16130(14) 0.0494(8) Uani 1 1 d . . .
H82 H 0.4470 0.5534 0.1557 0.059 Uiso 1 1 calc R . .
C83 C 0.07694(9) 0.41038(17) 0.31432(11) 0.0333(6) Uani 1 1 d . . .
C84 C 0.05176(12) 0.3366(2) 0.30243(14) 0.0548(8) Uani 1 1 d . . .
H84 H 0.0723 0.2888 0.3058 0.066 Uiso 1 1 calc R . .
C85 C -0.00328(14) 0.3324(3) 0.28556(17) 0.0743(12) Uani 1 1 d . . .
H85 H -0.0203 0.2814 0.2782 0.089 Uiso 1 1 calc R . .
C86 C -0.03332(13) 0.4003(3) 0.27932(15) 0.0713(12) Uani 1 1 d . . .
H86 H -0.0711 0.3966 0.2667 0.086 Uiso 1 1 calc R . .
C87 C -0.00926(12) 0.4737(3) 0.29111(16) 0.0679(11) Uani 1 1 d . . .
H87 H -0.0302 0.5211 0.2872 0.082 Uiso 1 1 calc R . .
C88 C 0.04571(10) 0.4786(2) 0.30872(13) 0.0492(8) Uani 1 1 d . . .
H88 H 0.0624 0.5297 0.3171 0.059 Uiso 1 1 calc R . .
C89 C 0.43379(9) 0.63136(16) 0.44985(10) 0.0285(6) Uani 1 1 d . . .
C90 C 0.44232(10) 0.71127(17) 0.46757(13) 0.0412(7) Uani 1 1 d . . .
H90 H 0.4128 0.7451 0.4672 0.049 Uiso 1 1 calc R . .
C91 C 0.49351(11) 0.7424(2) 0.48591(15) 0.0543(8) Uani 1 1 d . . .
H91 H 0.4990 0.7975 0.4977 0.065 Uiso 1 1 calc R . .
C92 C 0.53649(11) 0.6933(2) 0.48701(14) 0.0536(8) Uani 1 1 d . . .
H92 H 0.5716 0.7148 0.4986 0.064 Uiso 1 1 calc R . .
C93 C 0.52857(10) 0.6137(2) 0.47149(14) 0.0494(8) Uani 1 1 d . . .
H93 H 0.5583 0.5795 0.4736 0.059 Uiso 1 1 calc R . .
C94 C 0.47722(9) 0.58268(17) 0.45265(12) 0.0377(6) Uani 1 1 d . . .
H94 H 0.4719 0.5273 0.4416 0.045 Uiso 1 1 calc R . .
C95 C 0.07562(9) 0.63792(16) 0.04734(11) 0.0304(6) Uani 1 1 d . . .
C96 C 0.06628(11) 0.71838(18) 0.03150(14) 0.0473(7) Uani 1 1 d . . .
H96 H 0.0954 0.7532 0.0320 0.057 Uiso 1 1 calc R . .
C97 C 0.01450(12) 0.7483(2) 0.01485(17) 0.0641(9) Uani 1 1 d . . .
H97 H 0.0084 0.8039 0.0051 0.077 Uiso 1 1 calc R . .
C98 C -0.02780(12) 0.6983(2) 0.01246(15) 0.0595(9) Uani 1 1 d . . .
H98 H -0.0631 0.7191 0.0011 0.071 Uiso 1 1 calc R . .
C99 C -0.01912(10) 0.6183(2) 0.02650(13) 0.0482(8) Uani 1 1 d . . .
H99 H -0.0485 0.5833 0.0242 0.058 Uiso 1 1 calc R . .
C100 C 0.03244(9) 0.58819(18) 0.04406(12) 0.0381(7) Uani 1 1 d . . .
H100 H 0.0382 0.5326 0.0540 0.046 Uiso 1 1 calc R . .
N1 N 0.20727(7) 0.55623(12) 0.03426(8) 0.0273(5) Uani 1 1 d . . .
H1 H 0.2291 0.5618 0.0744 0.033 Uiso 1 1 calc R . .
N2 N 0.29514(7) 0.47122(13) 0.06189(9) 0.0293(5) Uani 1 1 d . . .
N3 N 0.30117(7) 0.42103(12) 0.18169(9) 0.0297(5) Uani 1 1 d . . .
H3 H 0.2782 0.4294 0.1427 0.036 Uiso 1 1 calc R . .
N4 N 0.21868(7) 0.41459(13) 0.29783(9) 0.0312(5) Uani 1 1 d . . .
N5 N 0.21433(7) 0.45708(13) 0.41878(9) 0.0296(5) Uani 1 1 d . . .
H5 H 0.2351 0.4550 0.3914 0.035 Uiso 1 1 calc R . .
N6 N 0.29965(7) 0.54482(13) 0.44921(9) 0.0286(5) Uani 1 1 d . . .
N7 N 0.29862(7) 0.59965(12) 0.33037(9) 0.0287(5) Uani 1 1 d . . .
H7 H 0.2763 0.5899 0.3548 0.034 Uiso 1 1 calc R . .
N8 N 0.21457(7) 0.60082(12) 0.15854(9) 0.0282(5) Uani 1 1 d . . .

loop_
_atom_site_aniso_label
_atom_site_aniso_U_11
_atom_site_aniso_U_22
_atom_site_aniso_U_33
_atom_site_aniso_U_23
_atom_site_aniso_U_13
_atom_site_aniso_U_12
C1 0.0221(12) 0.0359(15) 0.0199(11) 0.0019(10) 0.0014(9) 0.0022(11)
C2 0.0265(13) 0.0398(16) 0.0199(11) 0.0023(11) 0.0044(10) 0.0002(11)
C3 0.0307(13) 0.0332(15) 0.0198(11) 0.0015(10) 0.0059(10) -0.0020(11)
C4 0.0272(13) 0.0340(15) 0.0172(11) 0.0012(10) 0.0062(10) 0.0018(11)
C5 0.0250(13) 0.0359(15) 0.0208(11) -0.0016(10) 0.0047(10) -0.0005(11)
C6 0.0345(14) 0.0359(15) 0.0221(12) -0.0018(11) 0.0113(10) 0.0000(12)
C7 0.0292(13) 0.0393(16) 0.0279(13) -0.0018(11) 0.0108(11) 0.0018(12)
C8 0.0247(13) 0.0390(16) 0.0260(12) 0.0007(11) 0.0090(10) 0.0025(11)
C9 0.0276(13) 0.0364(16) 0.0297(13) -0.0017(11) 0.0089(10) 0.0029(12)
C10 0.0230(13) 0.0373(16) 0.0277(12) 0.0007(11) 0.0034(10) 0.0026(11)
C11 0.0288(13) 0.0350(15) 0.0252(12) 0.0013(11) 0.0042(10) 0.0036(12)
C12 0.0311(13) 0.0330(15) 0.0251(12) -0.0009(11) 0.0062(10) -0.0018(11)
C13 0.0270(13) 0.0355(15) 0.0224(12) 0.0014(11) 0.0059(10) -0.0003(11)
C14 0.0266(13) 0.0365(15) 0.0220(12) 0.0022(10) 0.0057(10) -0.0001(11)
C15 0.0299(13) 0.0338(15) 0.0217(12) 0.0003(10) 0.0043(10) 0.0002(11)
C16 0.0277(13) 0.0380(16) 0.0235(12) -0.0019(11) 0.0029(10) -0.0012(12)
C17 0.0242(13) 0.0399(16) 0.0240(12) -0.0013(11) 0.0029(10) -0.0031(11)
C18 0.0258(13) 0.0376(16) 0.0277(12) 0.0003(11) 0.0058(10) -0.0040(11)
C19 0.0218(13) 0.0402(16) 0.0254(12) 0.0014(11) 0.0051(10) -0.0047(11)
C20 0.0258(13) 0.0429(16) 0.0287(13) 0.0025(12) 0.0068(10) -0.0033(12)
C21 0.0326(14) 0.0371(16) 0.0233(12) 0.0036(11) 0.0091(10) -0.0002(12)
C22 0.0272(13) 0.0365(15) 0.0194(11) 0.0023(10) 0.0058(10) -0.0002(11)
C23 0.0265(13) 0.0339(15) 0.0189(11) 0.0009(10) 0.0058(10) 0.0020(11)
C24 0.0299(13) 0.0333(15) 0.0207(11) -0.0026(10) 0.0064(10) 0.0016(11)
C25 0.0244(13) 0.0363(15) 0.0207(11) -0.0022(10) 0.0032(10) 0.0029(11)
C26 0.0209(12) 0.0384(15) 0.0193(11) -0.0033(10) 0.0002(9) 0.0001(11)
C27 0.0231(12) 0.0308(14) 0.0226(12) -0.0005(10) 0.0039(10) 0.0023(11)
C28 0.0202(12) 0.0364(15) 0.0231(12) 0.0007(10) 0.0026(9) -0.0014(11)
C29 0.0251(13) 0.0323(15) 0.0245(12) 0.0030(10) 0.0057(10) 0.0003(11)
C30 0.0275(13) 0.0304(14) 0.0215(12) 0.0022(10) 0.0068(10) 0.0021(11)
C31 0.0276(13) 0.0313(15) 0.0225(12) 0.0028(10) 0.0064(10) 0.0027(11)
C32 0.0254(12) 0.0291(14) 0.0194(11) 0.0011(10) 0.0028(9) 0.0012(11)
C33 0.0279(13) 0.0319(15) 0.0236(12) -0.0017(10) 0.0080(10) 0.0006(11)
C34 0.0250(13) 0.0360(15) 0.0223(12) -0.0022(11) 0.0045(10) 0.0020(11)
C35 0.0207(12) 0.0366(15) 0.0257(12) -0.0012(11) 0.0037(10) 0.0030(11)
C36 0.0232(12) 0.0338(15) 0.0215(12) 0.0001(10) 0.0024(10) 0.0014(11)
C37 0.0316(14) 0.060(2) 0.0222(12) 0.0003(12) -0.0009(11) 0.0064(13)
C38 0.0319(14) 0.0492(18) 0.0203(12) -0.0029(11) 0.0054(10) -0.0019(13)
C39 0.0487(17) 0.0487(19) 0.0366(15) -0.0104(13) 0.0116(13) -0.0005(15)
C40 0.089(3) 0.072(3) 0.061(2) -0.0312(19) 0.0275(19) -0.009(2)
C41 0.075(2) 0.058(2) 0.068(2) -0.0095(18) 0.0250(18) -0.0216(19)
C42 0.0338(14) 0.0432(17) 0.0252(12) -0.0012(11) 0.0133(10) 0.0024(12)
C43 0.0350(14) 0.0451(17) 0.0271(13) 0.0019(12) 0.0113(11) -0.0009(13)
C44 0.0500(17) 0.066(2) 0.0313(14) 0.0067(14) 0.0130(13) -0.0017(16)
C45 0.0500(18) 0.0490(19) 0.0439(16) 0.0014(14) 0.0135(13) -0.0060(15)
C46 0.0339(15) 0.073(2) 0.0344(14) 0.0016(14) 0.0143(12) 0.0110(15)
C47 0.0279(14) 0.062(2) 0.0320(14) 0.0077(13) 0.0030(11) 0.0041(13)
C48 0.0275(13) 0.0444(17) 0.0224(12) 0.0025(11) 0.0019(10) 0.0003(12)
C49 0.0460(17) 0.055(2) 0.0319(14) 0.0113(13) -0.0006(12) -0.0111(15)
C50 0.064(2) 0.078(3) 0.060(2) 0.0264(18) 0.0201(17) -0.0063(19)
C51 0.098(3) 0.043(2) 0.0412(17) -0.0022(14) 0.0087(17) -0.0055(19)
C52 0.0292(13) 0.0394(16) 0.0204(11) 0.0019(11) 0.0030(10) -0.0003(12)
C53 0.0453(16) 0.0402(17) 0.0310(14) -0.0016(12) 0.0072(12) 0.0056(13)
C54 0.110(3) 0.056(2) 0.055(2) -0.0074(17) 0.043(2) 0.010(2)
C55 0.083(2) 0.0372(19) 0.062(2) 0.0010(15) 0.0236(18) -0.0021(17)
C56 0.0303(14) 0.073(2) 0.0279(14) -0.0079(13) 0.0007(11) -0.0018(14)
C57 0.0343(15) 0.085(2) 0.0335(15) -0.0029(15) 0.0135(12) -0.0155(15)
C58 0.0334(14) 0.0475(17) 0.0244(12) 0.0011(12) 0.0111(11) -0.0012(13)
C59 0.0380(15) 0.056(2) 0.0323(14) -0.0042(13) 0.0074(12) 0.0033(14)
C60 0.058(2) 0.054(2) 0.061(2) 0.0025(16) 0.0117(16) 0.0009(17)
C61 0.078(2) 0.081(3) 0.064(2) -0.0122(19) 0.0379(19) 0.006(2)
C62 0.0324(14) 0.0448(17) 0.0186(11) -0.0016(11) 0.0033(10) -0.0021(12)
C63 0.0426(16) 0.0446(18) 0.0292(13) 0.0049(12) 0.0035(12) -0.0013(14)
C64 0.084(2) 0.069(2) 0.0375(16) 0.0182(16) 0.0077(16) -0.018(2)
C65 0.074(2) 0.055(2) 0.088(3) 0.0056(19) 0.026(2) 0.0137(19)
C66 0.0311(14) 0.0534(18) 0.0197(12) -0.0031(12) 0.0014(10) -0.0034(13)
C67 0.0262(14) 0.0564(19) 0.0289(13) 0.0033(12) 0.0073(11) -0.0023(13)
C68 0.0273(13) 0.0351(15) 0.0199(11) 0.0012(10) 0.0062(10) 0.0005(11)
C69 0.0377(15) 0.0374(16) 0.0310(13) 0.0077(12) 0.0091(11) 0.0025(12)
C70 0.070(2) 0.065(2) 0.0314(15) 0.0126(14) 0.0075(14) -0.0077(18)
C71 0.067(2) 0.0393(18) 0.0429(16) 0.0041(14) 0.0171(15) -0.0008(15)
C72 0.0251(13) 0.0379(15) 0.0214(11) 0.0001(11) 0.0051(10) 0.0007(11)
C73 0.0365(14) 0.0391(17) 0.0269(13) -0.0055(11) 0.0001(11) 0.0015(13)
C74 0.089(2) 0.067(2) 0.0295(15) -0.0149(15) -0.0020(15) 0.011(2)
C75 0.0595(19) 0.0414(18) 0.0438(16) -0.0050(14) 0.0009(14) 0.0054(15)
C76 0.0277(14) 0.069(2) 0.0245(13) -0.0060(13) 0.0063(10) 0.0080(14)
C77 0.0257(13) 0.0467(17) 0.0259(12) -0.0004(12) 0.0074(10) 0.0060(13)
C78 0.0375(17) 0.052(2) 0.0553(18) 0.0001(15) 0.0091(13) 0.0113(15)
C79 0.0399(19) 0.075(3) 0.069(2) -0.0014(19) 0.0082(16) 0.0246(18)
C80 0.0282(16) 0.101(3) 0.064(2) -0.019(2) 0.0055(15) 0.0079(19)
C81 0.0358(18) 0.076(3) 0.090(3) -0.020(2) 0.0201(17) -0.0086(18)
C82 0.0326(16) 0.054(2) 0.0637(19) -0.0063(16) 0.0169(14) 0.0007(15)
C83 0.0269(13) 0.0514(18) 0.0221(12) -0.0011(12) 0.0072(10) -0.0063(13)
C84 0.0456(18) 0.059(2) 0.0535(18) 0.0088(16) 0.0023(14) -0.0202(16)
C85 0.053(2) 0.100(3) 0.063(2) 0.012(2) 0.0032(18) -0.043(2)
C86 0.0299(18) 0.144(4) 0.0395(18) -0.005(2) 0.0080(14) -0.017(2)
C87 0.0318(17) 0.110(3) 0.059(2) -0.013(2) 0.0056(15) 0.013(2)
C88 0.0330(16) 0.065(2) 0.0479(17) -0.0102(15) 0.0071(13) 0.0015(15)
C89 0.0243(13) 0.0421(16) 0.0172(11) 0.0041(11) 0.0022(9) 0.0000(12)
C90 0.0351(15) 0.0392(17) 0.0462(16) -0.0036(13) 0.0049(12) -0.0008(13)
C91 0.0453(18) 0.051(2) 0.061(2) -0.0063(16) 0.0030(15) -0.0160(16)
C92 0.0313(16) 0.073(2) 0.0511(18) -0.0052(17) 0.0012(13) -0.0168(17)
C93 0.0253(15) 0.069(2) 0.0499(17) 0.0002(16) 0.0040(13) 0.0022(15)
C94 0.0269(14) 0.0465(18) 0.0369(14) -0.0025(13) 0.0034(11) 0.0016(13)
C95 0.0261(13) 0.0435(17) 0.0191(11) -0.0050(11) 0.0012(10) 0.0042(12)
C96 0.0358(16) 0.0457(19) 0.0547(18) 0.0025(14) 0.0020(13) 0.0049(14)
C97 0.046(2) 0.054(2) 0.083(2) 0.0043(18) -0.0006(17) 0.0198(17)
C98 0.0307(17) 0.075(3) 0.063(2) -0.0072(18) -0.0046(14) 0.0170(17)
C99 0.0263(15) 0.069(2) 0.0452(17) -0.0110(15) 0.0026(12) -0.0006(15)
C100 0.0275(14) 0.0495(18) 0.0339(14) -0.0052(13) 0.0023(11) 0.0015(13)
N1 0.0220(10) 0.0420(13) 0.0155(9) -0.0017(9) 0.0006(8) 0.0026(9)
N2 0.0244(11) 0.0421(13) 0.0207(10) 0.0023(9) 0.0045(8) 0.0035(9)
N3 0.0230(11) 0.0446(14) 0.0197(10) 0.0031(9) 0.0024(8) 0.0023(10)
N4 0.0220(11) 0.0478(14) 0.0242(10) 0.0003(9) 0.0067(8) -0.0014(10)
N5 0.0220(10) 0.0476(14) 0.0195(10) -0.0011(9) 0.0061(8) -0.0036(10)
N6 0.0220(10) 0.0413(13) 0.0209(10) 0.0010(9) 0.0028(8) -0.0028(9)
N7 0.0209(10) 0.0467(14) 0.0175(9) 0.0027(9) 0.0032(8) -0.0004(10)
N8 0.0227(10) 0.0406(13) 0.0183(9) 0.0006(9) 0.0003(8) 0.0020(9)

loop_
_atom_type_symbol
_atom_type_description
_atom_type_scat_dispersion_real
_atom_type_scat_dispersion_imag
_atom_type_scat_source
C C 0.0033 0.0016 'International Tables Vol C Tables 4.2.6.8 and 6.1.1.4'
H H 0.0000 0.0000 'International Tables Vol C Tables 4.2.6.8 and 6.1.1.4'
N N 0.0061 0.0033 'International Tables Vol C Tables 4.2.6.8 and 6.1.1.4'

loop_
_geom_angle_atom_site_label_1
_geom_angle_atom_site_label_2
_geom_angle_atom_site_label_3
_geom_angle
_geom_angle_site_symmetry_1
_geom_angle_site_symmetry_3
_geom_angle_publ_flag
N1 C1 C2 106.43(19) . . ?
N1 C1 C36 119.79(19) . . ?
C2 C1 C36 133.5(2) . . ?
C3 C2 C1 107.17(19) . . ?
C3 C2 C37 124.7(2) . . ?
C1 C2 C37 128.1(2) . . ?
C2 C3 C4 107.27(19) . . ?
C2 C3 C38 126.4(2) . . ?
C4 C3 C38 126.0(2) . . ?
N1 C4 C3 107.09(19) . . ?
N1 C4 C5 114.60(18) . . ?
C3 C4 C5 138.1(2) . . ?
N2 C5 C6 110.33(19) . . ?
N2 C5 C4 114.18(19) . . ?
C6 C5 C4 134.9(2) . . ?
C7 C6 C5 106.16(19) . . ?
C7 C6 C42 127.4(2) . . ?
C5 C6 C42 126.3(2) . . ?
C6 C7 C8 106.6(2) . . ?
C6 C7 C46 125.2(2) . . ?
C8 C7 C46 128.1(2) . . ?
N2 C8 C9 119.3(2) . . ?
N2 C8 C7 108.34(19) . . ?
C9 C8 C7 132.4(2) . . ?
C8 C9 C10 123.2(2) . . ?
C8 C9 C77 118.9(2) . . ?
C10 C9 C77 117.8(2) . . ?
N3 C10 C9 120.6(2) . . ?
N3 C10 C11 105.88(19) . . ?
C9 C10 C11 133.5(2) . . ?
C12 C11 C10 107.7(2) . . ?
C12 C11 C47 124.4(2) . . ?
C10 C11 C47 128.0(2) . . ?
C11 C12 C13 107.1(2) . . ?
C11 C12 C48 127.8(2) . . ?
C13 C12 C48 124.8(2) . . ?
N3 C13 C12 107.93(19) . . ?
N3 C13 C14 121.8(2) . . ?
C12 C13 C14 130.2(2) . . ?
N4 C14 C13 121.4(2) . . ?
N4 C14 C15 111.3(2) . . ?
C13 C14 C15 127.3(2) . . ?
C16 C15 C14 105.99(19) . . ?
C16 C15 C52 127.4(2) . . ?
C14 C15 C52 126.3(2) . . ?
C15 C16 C17 107.1(2) . . ?
C15 C16 C56 124.8(2) . . ?
C17 C16 C56 128.1(2) . . ?
C18 C17 N4 121.7(2) . . ?
C18 C17 C16 130.1(2) . . ?
N4 C17 C16 108.22(19) . . ?
C17 C18 C19 124.0(2) . . ?
C17 C18 C83 119.6(2) . . ?
C19 C18 C83 116.3(2) . . ?
N5 C19 C20 106.51(19) . . ?
N5 C19 C18 119.3(2) . . ?
C20 C19 C18 133.9(2) . . ?
C19 C20 C21 107.2(2) . . ?
C19 C20 C57 128.8(2) . . ?
C21 C20 C57 123.9(2) . . ?
C22 C21 C20 107.1(2) . . ?
C22 C21 C58 129.5(2) . . ?
C20 C21 C58 123.1(2) . . ?
N5 C22 C21 107.3(2) . . ?
N5 C22 C23 113.39(19) . . ?
C21 C22 C23 138.6(2) . . ?
N6 C23 C24 110.4(2) . . ?
N6 C23 C22 114.22(18) . . ?
C24 C23 C22 135.2(2) . . ?
C25 C24 C23 106.28(19) . . ?
C25 C24 C62 127.3(2) . . ?
C23 C24 C62 126.3(2) . . ?
C24 C25 C26 106.64(19) . . ?
C24 C25 C66 126.2(2) . . ?
C26 C25 C66 127.2(2) . . ?
N6 C26 C27 119.38(19) . . ?
N6 C26 C25 108.16(19) . . ?
C27 C26 C25 132.4(2) . . ?
C26 C27 C28 123.6(2) . . ?
C26 C27 C89 120.13(19) . . ?
C28 C27 C89 116.25(19) . . ?
N7 C28 C29 106.77(18) . . ?
N7 C28 C27 121.13(19) . . ?
C29 C28 C27 132.1(2) . . ?
C30 C29 C28 107.32(19) . . ?
C30 C29 C67 124.3(2) . . ?
C28 C29 C67 128.3(2) . . ?
C29 C30 C31 107.48(19) . . ?
C29 C30 C68 125.7(2) . . ?
C31 C30 C68 126.8(2) . . ?
N7 C31 C30 107.33(19) . . ?
N7 C31 C32 122.11(19) . . ?
C30 C31 C32 130.4(2) . . ?
N8 C32 C31 121.40(19) . . ?
N8 C32 C33 110.95(19) . . ?
C31 C32 C33 127.48(19) . . ?
C34 C33 C32 106.36(19) . . ?
C34 C33 C72 126.0(2) . . ?
C32 C33 C72 127.6(2) . . ?
C33 C34 C35 106.62(19) . . ?
C33 C34 C76 125.4(2) . . ?
C35 C34 C76 128.0(2) . . ?
N8 C35 C36 121.89(19) . . ?
N8 C35 C34 108.77(18) . . ?
C36 C35 C34 129.3(2) . . ?
C35 C36 C1 123.5(2) . . ?
C35 C36 C95 118.56(19) . . ?
C1 C36 C95 117.92(19) . . ?
C3 C38 C39 113.6(2) . . ?
C41 C39 C40 111.0(3) . . ?
C41 C39 C38 111.5(2) . . ?
C40 C39 C38 111.1(2) . . ?
C6 C42 C43 115.0(2) . . ?
C45 C43 C42 111.5(2) . . ?
C45 C43 C44 110.7(2) . . ?
C42 C43 C44 110.1(2) . . ?
C12 C48 C49 112.4(2) . . ?
C51 C49 C50 111.4(2) . . ?
C51 C49 C48 111.1(2) . . ?
C50 C49 C48 111.4(2) . . ?
C15 C52 C53 112.93(19) . . ?
C55 C53 C54 110.4(2) . . ?
C55 C53 C52 111.1(2) . . ?
C54 C53 C52 110.8(2) . . ?
C21 C58 C59 114.0(2) . . ?
C60 C59 C61 110.1(2) . . ?
C60 C59 C58 111.6(2) . . ?
C61 C59 C58 110.2(2) . . ?
C24 C62 C63 115.1(2) . . ?
C65 C63 C64 111.2(3) . . ?
C65 C63 C62 111.7(2) . . ?
C64 C63 C62 109.7(2) . . ?
C30 C68 C69 115.1(2) . . ?
C71 C69 C70 110.6(2) . . ?
C71 C69 C68 112.2(2) . . ?
C70 C69 C68 109.4(2) . . ?
C33 C72 C73 114.7(2) . . ?
C75 C73 C74 110.4(2) . . ?
C75 C73 C72 111.3(2) . . ?
C74 C73 C72 110.4(2) . . ?
C82 C77 C78 118.3(2) . . ?
C82 C77 C9 119.4(2) . . ?
C78 C77 C9 122.3(3) . . ?
C77 C78 C79 120.3(3) . . ?
C80 C79 C78 120.5(3) . . ?
C81 C80 C79 119.8(3) . . ?
C80 C81 C82 119.9(3) . . ?
C77 C82 C81 121.1(3) . . ?
C88 C83 C84 118.3(3) . . ?
C88 C83 C18 120.2(2) . . ?
C84 C83 C18 121.5(3) . . ?
C85 C84 C83 120.0(3) . . ?
C86 C85 C84 120.8(3) . . ?
C85 C86 C87 120.2(3) . . ?
C86 C87 C88 119.6(3) . . ?
C87 C88 C83 121.2(3) . . ?
C94 C89 C90 118.8(2) . . ?
C94 C89 C27 122.0(2) . . ?
C90 C89 C27 119.1(2) . . ?
C89 C90 C91 120.6(3) . . ?
C92 C91 C90 119.9(3) . . ?
C93 C92 C91 120.0(3) . . ?
C92 C93 C94 120.1(3) . . ?
C89 C94 C93 120.6(3) . . ?
C100 C95 C96 118.6(2) . . ?
C100 C95 C36 122.6(2) . . ?
C96 C95 C36 118.8(2) . . ?
C95 C96 C97 120.2(3) . . ?
C98 C97 C96 120.4(3) . . ?
C97 C98 C99 119.9(3) . . ?
C98 C99 C100 120.1(3) . . ?
C95 C100 C99 120.9(3) . . ?
C4 N1 C1 112.01(18) . . ?
C5 N2 C8 108.47(18) . . ?
C13 N3 C10 111.41(18) . . ?
C14 N4 C17 107.38(18) . . ?
C22 N5 C19 111.87(18) . . ?
C23 N6 C26 108.49(18) . . ?
C31 N7 C28 111.07(18) . . ?
C32 N8 C35 107.26(18) . . ?

loop_
_geom_bond_atom_site_label_1
_geom_bond_atom_site_label_2
_geom_bond_distance
_geom_bond_site_symmetry_2
_geom_bond_publ_flag
C1 N1 1.360(3) . ?
C1 C2 1.423(3) . ?
C1 C36 1.430(3) . ?
C2 C3 1.403(3) . ?
C2 C37 1.508(3) . ?
C3 C4 1.416(3) . ?
C3 C38 1.510(3) . ?
C4 N1 1.347(3) . ?
C4 C5 1.462(3) . ?
C5 N2 1.330(3) . ?
C5 C6 1.445(3) . ?
C6 C7 1.382(3) . ?
C6 C42 1.510(3) . ?
C7 C8 1.449(3) . ?
C7 C46 1.501(3) . ?
C8 N2 1.380(3) . ?
C8 C9 1.407(3) . ?
C9 C10 1.425(3) . ?
C9 C77 1.492(3) . ?
C10 N3 1.378(3) . ?
C10 C11 1.437(3) . ?
C11 C12 1.392(3) . ?
C11 C47 1.511(3) . ?
C12 C13 1.423(3) . ?
C12 C48 1.499(3) . ?
C13 N3 1.341(3) . ?
C13 C14 1.454(3) . ?
C14 N4 1.320(3) . ?
C14 C15 1.470(3) . ?
C15 C16 1.356(3) . ?
C15 C52 1.502(3) . ?
C16 C17 1.469(3) . ?
C16 C56 1.509(3) . ?
C17 C18 1.384(3) . ?
C17 N4 1.399(3) . ?
C18 C19 1.441(3) . ?
C18 C83 1.492(3) . ?
C19 N5 1.358(3) . ?
C19 C20 1.414(3) . ?
C20 C21 1.414(3) . ?
C20 C57 1.502(3) . ?
C21 C22 1.403(3) . ?
C21 C58 1.503(3) . ?
C22 N5 1.352(3) . ?
C22 C23 1.464(3) . ?
C23 N6 1.323(3) . ?
C23 C24 1.461(3) . ?
C24 C25 1.369(3) . ?
C24 C62 1.503(3) . ?
C25 C26 1.465(3) . ?
C25 C66 1.506(3) . ?
C26 N6 1.384(3) . ?
C26 C27 1.387(3) . ?
C27 C28 1.442(3) . ?
C27 C89 1.497(3) . ?
C28 N7 1.374(3) . ?
C28 C29 1.416(3) . ?
C29 C30 1.403(3) . ?
C29 C67 1.502(3) . ?
C30 C31 1.413(3) . ?
C30 C68 1.501(3) . ?
C31 N7 1.355(3) . ?
C31 C32 1.455(3) . ?
C32 N8 1.328(3) . ?
C32 C33 1.457(3) . ?
C33 C34 1.370(3) . ?
C33 C72 1.503(3) . ?
C34 C35 1.453(3) . ?
C34 C76 1.499(3) . ?
C35 N8 1.399(3) . ?
C35 C36 1.404(3) . ?
C36 C95 1.492(3) . ?
C38 C39 1.526(4) . ?
C39 C41 1.517(4) . ?
C39 C40 1.522(4) . ?
C42 C43 1.528(4) . ?
C43 C45 1.514(4) . ?
C43 C44 1.530(3) . ?
C48 C49 1.537(4) . ?
C49 C51 1.516(4) . ?
C49 C50 1.523(4) . ?
C52 C53 1.535(4) . ?
C53 C55 1.511(4) . ?
C53 C54 1.523(4) . ?
C58 C59 1.542(4) . ?
C59 C60 1.498(4) . ?
C59 C61 1.525(4) . ?
C62 C63 1.525(4) . ?
C63 C65 1.510(4) . ?
C63 C64 1.520(4) . ?
C68 C69 1.528(3) . ?
C69 C71 1.513(4) . ?
C69 C70 1.526(3) . ?
C72 C73 1.530(3) . ?
C73 C75 1.516(4) . ?
C73 C74 1.521(3) . ?
C77 C82 1.373(4) . ?
C77 C78 1.382(4) . ?
C78 C79 1.387(4) . ?
C79 C80 1.364(5) . ?
C80 C81 1.363(5) . ?
C81 C82 1.389(4) . ?
C83 C88 1.381(4) . ?
C83 C84 1.382(4) . ?
C84 C85 1.382(4) . ?
C85 C86 1.360(5) . ?
C86 C87 1.364(5) . ?
C87 C88 1.380(4) . ?
C89 C94 1.378(3) . ?
C89 C90 1.381(4) . ?
C90 C91 1.384(4) . ?
C91 C92 1.379(4) . ?
C92 C93 1.365(4) . ?
C93 C94 1.387(4) . ?
C95 C100 1.381(3) . ?
C95 C96 1.384(4) . ?
C96 C97 1.390(4) . ?
C97 C98 1.369(4) . ?
C98 C99 1.369(4) . ?
C99 C100 1.386(4) . ?

loop_
_cod_related_entry_id
_cod_related_entry_database
_cod_related_entry_code
1 ChemSpider 30658933
